data_4128944
loop_
_publ_author_name
'Niyas, M. A.'
'Ramakrishnan, Remya'
'Vijay, Vishnu'
'Sebastian, Ebin'
'Hariharan, Mahesh'

_publ_section_title
;
 Anomalous Halogen-Halogen Interaction Assists Radial Chromophoric
 Assembly.
;
_journal_issue 11
_journal_name_full 'Journal of the American Chemical Society'
_journal_page_first 4536
_journal_page_last 4540
_journal_paper_doi 10.1021/jacs.8b13754
_journal_volume 141
_journal_year 2019
_chemical_formula_moiety 'C15 H11 Br2 N O2'
_chemical_formula_sum 'C15 H11 Br2 N O2'
_chemical_formula_weight 397.07
_space_group_crystal_system monoclinic
_space_group_IT_number 4
_space_group_name_Hall 'P 2yb'
_space_group_name_H-M_alt 'P 1 21 1'
_atom_sites_solution_hydrogens geom
_audit_creation_method SHELXL-2017/1
_cell_angle_alpha 90
_cell_angle_beta 91.026(8)
_cell_angle_gamma 90
_cell_formula_units_Z 2
_cell_length_a 9.102(2)
_cell_length_b 6.967(2)
_cell_length_c 10.962(3)
_cell_measurement_reflns_used 352
_cell_measurement_temperature 296(2)
_cell_measurement_theta_max 18.92
_cell_measurement_theta_min 3.47
_cell_volume 695.0(3)
_computing_cell_refinement 'APEX3/SAINT (Bruker, 2016)'
_computing_data_collection 'APEX3 (Bruker, 2016)'
_computing_data_reduction 'SAINT/XPREP (Bruker, 2016)'
_computing_molecular_graphics 'ORTEP3 (Farrugia, 1997) and Mercury (Bruno et al., 2002)'
_computing_publication_material 'SHELXL-2014 (Sheldrick, 2014)'
_computing_structure_refinement 'SHELXL-2017/1 (Sheldrick, 2017)'
_computing_structure_solution 'SHELXT 2014/5 (Sheldrick, 2014)'
_diffrn_ambient_temperature 296(2)
_diffrn_detector_area_resol_mean 0
_diffrn_measured_fraction_theta_full 0.991
_diffrn_measured_fraction_theta_max 0.905
_diffrn_measurement_device_type 'Bruker KAPPA APEX-II CCD'
_diffrn_measurement_method '\f and \w scans'
_diffrn_radiation_type MoK\a
_diffrn_radiation_wavelength 0.71073
_diffrn_reflns_av_R_equivalents 0.0995
_diffrn_reflns_av_unetI/netI 0.1172
_diffrn_reflns_Laue_measured_fraction_full 0.991
_diffrn_reflns_Laue_measured_fraction_max 0.905
_diffrn_reflns_limit_h_max 11
_diffrn_reflns_limit_h_min -9
_diffrn_reflns_limit_k_max 4
_diffrn_reflns_limit_k_min -8
_diffrn_reflns_limit_l_max 9
_diffrn_reflns_limit_l_min -13
_diffrn_reflns_number 3170
_diffrn_reflns_point_group_measured_fraction_full 0.552
_diffrn_reflns_point_group_measured_fraction_max 0.543
_diffrn_reflns_theta_full 25.242
_diffrn_reflns_theta_max 25.999
_diffrn_reflns_theta_min 3.465
_diffrn_source 'sealed tube'
_exptl_absorpt_coefficient_mu 5.832
_exptl_absorpt_correction_T_max 0.759
_exptl_absorpt_correction_T_min 0.335
_exptl_absorpt_correction_type multi-scan
_exptl_absorpt_process_details 'SADABS (Bruker, 2016)'
_exptl_crystal_colour colourless
_exptl_crystal_density_diffrn 1.897
_exptl_crystal_density_meas 1.897
_exptl_crystal_density_method NONE
_exptl_crystal_description needle
_exptl_crystal_F_000 388
_exptl_crystal_size_max 0.240
_exptl_crystal_size_mid 0.100
_exptl_crystal_size_min 0.050
_refine_diff_density_max 0.616
_refine_diff_density_min -0.671
_refine_diff_density_rms 0.112
_refine_ls_abs_structure_details
;
 Classical Flack method preferred over Parsons because s.u. lower.
;
_refine_ls_abs_structure_Flack 0.12(9)
_refine_ls_extinction_method none
_refine_ls_goodness_of_fit_ref 0.953
_refine_ls_hydrogen_treatment constr
_refine_ls_matrix_type full
_refine_ls_number_parameters 181
_refine_ls_number_reflns 1485
_refine_ls_number_restraints 124
_refine_ls_restrained_S_all 0.937
_refine_ls_R_factor_all 0.1451
_refine_ls_R_factor_gt 0.0574
_refine_ls_shift/su_max 0.005
_refine_ls_shift/su_mean 0.001
_refine_ls_structure_factor_coef Fsqd
_refine_ls_weighting_details 'w=1/[\s^2^(Fo^2^)+(0.0835P)^2^] where P=(Fo^2^+2Fc^2^)/3'
_refine_ls_weighting_scheme calc
_refine_ls_wR_factor_gt 0.1381
_refine_ls_wR_factor_ref 0.1891
_reflns_Friedel_coverage 0.104
_reflns_Friedel_fraction_full 0.122
_reflns_Friedel_fraction_max 0.112
_reflns_number_gt 671
_reflns_number_total 1485
_reflns_threshold_expression 'I > 2\s(I)'
_cod_data_source_file ja8b13754_si_002.cif
_cod_data_source_block NIBr2_Pr
_cod_original_sg_symbol_H-M 'P 21'
_cod_database_code 4128944
_shelx_shelxl_version_number 2017/1
_shelx_space_group_comment
;
The symmetry employed for this shelxl refinement is uniquely defined
by the following loop, which should always be used as a source of
symmetry information in preference to the above space-group names.
They are only intended as comments.
;
_shelx_estimated_absorpt_t_min 0.335
_shelx_estimated_absorpt_t_max 0.759

loop_
_space_group_symop_operation_xyz
'x, y, z'
'-x, y+1/2, -z'

loop_
_atom_site_label
_atom_site_type_symbol
_atom_site_fract_x
_atom_site_fract_y
_atom_site_fract_z
_atom_site_U_iso_or_equiv
_atom_site_adp_type
_atom_site_occupancy
_atom_site_site_symmetry_order
_atom_site_calc_flag
_atom_site_refinement_flags_posn
_atom_site_refinement_flags_adp
C1 C 0.5035(18) 0.521(7) 0.5984(13) 0.066(5) Uani 1 1 d . U
C2 C 0.3545(17) 0.541(7) 0.5879(14) 0.075(5) Uani 1 1 d . U
H2 H 0.303001 0.569988 0.658050 0.090 Uiso 1 1 calc R U
C3 C 0.275(2) 0.520(7) 0.4798(14) 0.080(5) Uani 1 1 d . U
H3 H 0.176638 0.483517 0.478181 0.096 Uiso 1 1 calc R U
C4 C 0.266(2) 0.505(6) 0.2577(16) 0.077(6) Uani 1 1 d . U
C5 C 0.4973(18) 0.540(7) 0.1455(13) 0.062(4) Uani 1 1 d . U
C6 C 0.7304(16) 0.543(7) 0.2643(13) 0.061(4) Uani 1 1 d . U
H6 H 0.776489 0.557061 0.189813 0.073 Uiso 1 1 calc R U
C7 C 0.8166(19) 0.554(7) 0.3717(15) 0.067(5) Uani 1 1 d . U
H7 H 0.918594 0.560450 0.369791 0.081 Uiso 1 1 calc R U
C8 C 0.7435(18) 0.555(6) 0.4778(14) 0.066(5) Uani 1 1 d . U
C9 C 0.5886(17) 0.514(6) 0.4892(13) 0.065(5) Uani 1 1 d . U
C10 C 0.5058(16) 0.528(7) 0.3766(12) 0.059(4) Uani 1 1 d . U
C11 C 0.5824(16) 0.511(5) 0.2639(12) 0.050(4) Uani 1 1 d . U
C12 C 0.3516(16) 0.559(6) 0.3734(14) 0.064(5) Uani 1 1 d . U
N1 N 0.3477(14) 0.515(5) 0.1499(11) 0.077(5) Uani 1 1 d D U
O1 O 0.1364(13) 0.582(2) 0.2550(10) 0.063(5) Uani 1 1 d . U
O2 O 0.5596(13) 0.511(4) 0.0512(8) 0.068(5) Uani 1 1 d . U
Br1 Br 0.5736(2) 0.5380(6) 0.76220(13) 0.0810(8) Uani 1 1 d . U
Br2 Br 0.8796(2) 0.5378(10) 0.61451(16) 0.1099(10) Uani 1 1 d . U
C15 C 0.085(2) 0.566(10) -0.1212(19) 0.176(19) Uani 1 1 d D .
H15A H 0.033526 0.670988 -0.158785 0.264 Uiso 1 1 calc R U
H15B H 0.142095 0.500465 -0.181333 0.264 Uiso 1 1 calc R U
H15C H 0.016287 0.478350 -0.086525 0.264 Uiso 1 1 calc R U
C13 C 0.264(3) 0.465(4) 0.0322(17) 0.089(11) Uani 1 1 d D .
H13A H 0.330944 0.413201 -0.027367 0.107 Uiso 1 1 calc R U
H13B H 0.189824 0.368213 0.048330 0.107 Uiso 1 1 calc R U
C14 C 0.192(3) 0.645(3) -0.017(2) 0.090(9) Uani 1 1 d D .
H14A H 0.263831 0.732908 -0.049743 0.108 Uiso 1 1 calc R U
H14B H 0.136982 0.710610 0.045850 0.108 Uiso 1 1 calc R U

loop_
_atom_site_aniso_label
_atom_site_aniso_U_11
_atom_site_aniso_U_22
_atom_site_aniso_U_33
_atom_site_aniso_U_23
_atom_site_aniso_U_13
_atom_site_aniso_U_12
C1 0.037(8) 0.117(12) 0.045(7) -0.002(16) -0.002(7) -0.006(15)
C2 0.043(9) 0.136(12) 0.048(8) -0.002(18) 0.018(7) 0.010(17)
C3 0.036(9) 0.147(14) 0.057(8) -0.024(17) -0.003(7) 0.011(16)
C4 0.033(9) 0.144(14) 0.056(8) -0.023(13) 0.000(7) 0.006(13)
C5 0.036(8) 0.110(10) 0.041(7) -0.019(15) 0.001(6) -0.020(14)
C6 0.027(8) 0.110(11) 0.045(7) 0.003(16) 0.007(6) -0.004(15)
C7 0.030(8) 0.114(13) 0.058(8) 0.007(15) 0.007(7) -0.002(14)
C8 0.029(8) 0.119(12) 0.050(8) -0.009(14) -0.016(7) -0.017(13)
C9 0.036(8) 0.114(12) 0.045(7) -0.005(13) 0.003(6) -0.014(12)
C10 0.029(7) 0.111(10) 0.037(6) -0.003(14) -0.002(6) -0.008(13)
C11 0.023(7) 0.091(11) 0.036(6) -0.004(12) 0.003(5) -0.020(11)
C12 0.019(7) 0.127(12) 0.045(7) -0.017(12) 0.001(6) 0.002(12)
N1 0.031(8) 0.149(13) 0.050(7) -0.022(14) -0.015(6) 0.001(14)
O1 0.025(6) 0.099(11) 0.064(6) -0.003(6) 0.002(5) 0.005(6)
O2 0.061(8) 0.119(13) 0.027(5) -0.004(12) 0.011(5) -0.021(12)
Br1 0.0681(13) 0.1319(18) 0.0426(10) 0.003(3) -0.0082(8) -0.001(3)
Br2 0.0414(12) 0.223(3) 0.0641(12) 0.009(5) -0.0215(9) -0.001(5)
C15 0.059(17) 0.39(6) 0.075(14) 0.03(5) -0.035(13) 0.00(5)
C13 0.057(16) 0.15(3) 0.056(14) 0.032(16) 0.005(11) 0.003(17)
C14 0.09(2) 0.085(17) 0.10(2) 0.005(16) 0.020(17) -0.009(17)

loop_
_atom_type_symbol
_atom_type_description
_atom_type_scat_dispersion_real
_atom_type_scat_dispersion_imag
_atom_type_scat_source
C C 0.0033 0.0016 'International Tables Vol C Tables 4.2.6.8 and 6.1.1.4'
H H 0.0000 0.0000 'International Tables Vol C Tables 4.2.6.8 and 6.1.1.4'
N N 0.0061 0.0033 'International Tables Vol C Tables 4.2.6.8 and 6.1.1.4'
O O 0.0106 0.0060 'International Tables Vol C Tables 4.2.6.8 and 6.1.1.4'
Br Br -0.2901 2.4595 'International Tables Vol C Tables 4.2.6.8 and 6.1.1.4'

loop_
_geom_angle_atom_site_label_1
_geom_angle_atom_site_label_2
_geom_angle_atom_site_label_3
_geom_angle
C2 C1 C9 118.9(14)
C2 C1 Br1 112.9(12)
C9 C1 Br1 127.8(12)
C1 C2 C3 124.4(16)
C1 C2 H2 117.8
C3 C2 H2 117.8
C2 C3 C12 116(2)
C2 C3 H3 122.2
C12 C3 H3 122.2
O1 C4 N1 117(2)
O1 C4 C12 112(2)
N1 C4 C12 114.8(16)
O2 C5 N1 119.5(16)
O2 C5 C11 118.2(19)
N1 C5 C11 116.5(16)
C11 C6 C7 123.2(14)
C11 C6 H6 118.4
C7 C6 H6 118.4
C8 C7 C6 116.5(15)
C8 C7 H7 121.8
C6 C7 H7 121.8
C7 C8 C9 124.7(16)
C7 C8 Br2 110.4(13)
C9 C8 Br2 122.2(13)
C1 C9 C10 115.5(15)
C1 C9 C8 127.2(16)
C10 C9 C8 114.0(15)
C12 C10 C11 119.1(13)
C12 C10 C9 122.3(14)
C11 C10 C9 118.6(15)
C6 C11 C10 118.6(15)
C6 C11 C5 118.2(16)
C10 C11 C5 118.6(15)
C3 C12 C10 117.4(19)
C3 C12 C4 113.2(19)
C10 C12 C4 118.3(18)
C5 N1 C4 124.9(12)
C5 N1 C13 118.6(15)
C4 N1 C13 115.8(16)
C14 C15 H15A 109.5
C14 C15 H15B 109.5
H15A C15 H15B 109.5
C14 C15 H15C 109.5
H15A C15 H15C 109.5
H15B C15 H15C 109.5
C14 C13 N1 108.5(19)
C14 C13 H13A 110.0
N1 C13 H13A 110.0
C14 C13 H13B 110.0
N1 C13 H13B 110.0
H13A C13 H13B 108.4
C13 C14 C15 103(2)
C13 C14 H14A 111.2
C15 C14 H14A 111.2
C13 C14 H14B 111.2
C15 C14 H14B 111.2
H14A C14 H14B 109.1

loop_
_geom_bond_atom_site_label_1
_geom_bond_atom_site_label_2
_geom_bond_distance
C1 C2 1.37(2)
C1 C9 1.44(2)
C1 Br1 1.899(14)
C2 C3 1.39(2)
C2 H2 0.9300
C3 C12 1.40(3)
C3 H3 0.9300
C4 O1 1.30(2)
C4 N1 1.41(2)
C4 C12 1.52(2)
C5 O2 1.205(19)
C5 N1 1.37(2)
C5 C11 1.51(2)
C6 C11 1.36(2)
C6 C7 1.41(2)
C6 H6 0.9300
C7 C8 1.35(2)
C7 H7 0.9300
C8 C9 1.45(2)
C8 Br2 1.931(15)
C9 C10 1.44(2)
C10 C12 1.42(2)
C10 C11 1.43(2)
N1 C13 1.528(14)
C15 C14 1.583(15)
C15 H15A 0.9600
C15 H15B 0.9600
C15 H15C 0.9600
C13 C14 1.515(15)
C13 H13A 0.9700
C13 H13B 0.9700
C14 H14A 0.9700
C14 H14B 0.9700

loop_
_geom_hbond_atom_site_label_D
_geom_hbond_atom_site_label_H
_geom_hbond_atom_site_label_A
_geom_hbond_distance_DH
_geom_hbond_distance_HA
_geom_hbond_distance_DA
_geom_hbond_angle_DHA
_geom_hbond_site_symmetry_A
_geom_hbond_publ_flag
C7 H7 O1 0.93 2.37 3.206(19) 149.2 1_655 yes
C14 H14A O2 0.97 2.52 3.43(3) 157.3 2_655 yes
C14 H14B O1 0.97 2.46 3.06(3) 120.0 . yes
C7 H7 O1 0.93 2.37 3.206(19) 149.2 1_655 yes
C14 H14A O2 0.97 2.52 3.43(3) 157.3 2_655 yes
C14 H14B O1 0.97 2.46 3.06(3) 120.0 . yes

loop_
_geom_torsion_atom_site_label_1
_geom_torsion_atom_site_label_2
_geom_torsion_atom_site_label_3
_geom_torsion_atom_site_label_4
_geom_torsion
C9 C1 C2 C3 12(7)
Br1 C1 C2 C3 -175(4)
C1 C2 C3 C12 -26(7)
C11 C6 C7 C8 -8(6)
C6 C7 C8 C9 11(6)
C6 C7 C8 Br2 173(3)
C2 C1 C9 C10 0(6)
Br1 C1 C9 C10 -172(3)
C2 C1 C9 C8 158(4)
Br1 C1 C9 C8 -14(7)
C7 C8 C9 C1 -177(4)
Br2 C8 C9 C1 23(6)
C7 C8 C9 C10 -18(6)
Br2 C8 C9 C10 -178(3)
C1 C9 C10 C12 3(6)
C8 C9 C10 C12 -158(4)
C1 C9 C10 C11 -177(4)
C8 C9 C10 C11 22(5)
C7 C6 C11 C10 13(6)
C7 C6 C11 C5 168(4)
C12 C10 C11 C6 160(4)
C9 C10 C11 C6 -21(6)
C12 C10 C11 C5 4(6)
C9 C10 C11 C5 -176(4)
O2 C5 C11 C6 30(6)
N1 C5 C11 C6 -177(4)
O2 C5 C11 C10 -175(4)
N1 C5 C11 C10 -22(5)
C2 C3 C12 C10 28(6)
C2 C3 C12 C4 171(4)
C11 C10 C12 C3 162(3)
C9 C10 C12 C3 -18(7)
C11 C10 C12 C4 20(6)
C9 C10 C12 C4 -159(3)
O1 C4 C12 C3 53(5)
N1 C4 C12 C3 -171(3)
O1 C4 C12 C10 -164(3)
N1 C4 C12 C10 -28(5)
O2 C5 N1 C4 166(4)
C11 C5 N1 C4 14(6)
O2 C5 N1 C13 -4(6)
C11 C5 N1 C13 -157(3)
O1 C4 N1 C5 144(4)
C12 C4 N1 C5 10(6)
O1 C4 N1 C13 -45(4)
C12 C4 N1 C13 -179(3)
C5 N1 C13 C14 -101(4)
C4 N1 C13 C14 88(3)
N1 C13 C14 C15 -169.2(18)
